data_4300333
loop_
_publ_author_name
'Adams, Nico'
'Bigmore, Helen R.'
'Blundell, Timothy L.'
'Boyd, Catherine L.'
'Dubberley, Stuart R.'
'Sealey, Andrew J.'
'Cowley, Andrew R.'
'Skinner, Michael E. G.'
'Mountford, Philip'

_publ_section_title
;
 New Titanium Imido Synthons: Syntheses and Supramolecular Structures
;
_journal_coden_ASTM INOCAJ
_journal_issue 8
_journal_name_full 'Inorganic Chemistry'
_journal_page_first 2882
_journal_page_last 2894
_journal_paper_doi 10.1021/ic050011z
_journal_volume 44
_journal_year 2005
_chemical_formula_moiety ' C10 H15 Cl6 N3 Ti1 . 0.5 (C6 H6) '
_chemical_formula_sum 'C13 H18 Cl6 N3 Ti'
_chemical_formula_weight 476.92
_space_group_IT_number 2
_symmetry_cell_setting triclinic
_symmetry_space_group_name_Hall '-P 1'
_symmetry_space_group_name_H-M 'P -1'
_cell_angle_alpha 115.6105(9)
_cell_angle_beta 90.7721(8)
_cell_angle_gamma 106.112(1)
_cell_formula_units_Z 2
_cell_length_a 7.3945(1)
_cell_length_b 12.7544(2)
_cell_length_c 12.9622(2)
_cell_measurement_temperature 150
_cell_volume 1046.45
_diffrn_ambient_temperature 150
_exptl_crystal_density_diffrn 1.513
_cod_duplicate_entry 4301058
_cod_depositor_comments
;
The following automatic conversions were performed:
'_symmetry_cell_setting' value 'Triclinic' changed to 'triclinic'
according to '/home/saulius/struct/CIF-dictionaries/cif_core.dic'
dictionary named 'cif_core.dic' version 2.4.1 from 2010-06-29.

Automatic conversion script
Id: cif_fix_enum 1527 2010-12-29 10:47:43Z saulius 
;
_cod_original_formula_sum ' C13 H18 Cl6 N3 Ti1 '
_cod_database_code 4300333

loop_
_symmetry_equiv_pos_as_xyz
x,y,z
-x,-y,-z

loop_
_atom_site_label
_atom_site_type_symbol
_atom_site_fract_x
_atom_site_fract_y
_atom_site_fract_z
_atom_site_U_iso_or_equiv
_atom_site_occupancy
_atom_site_adp_type
_atom_site_attached_hydrogens
Ti1 Ti 0.03381(5) 0.02529(3) 0.25870(3) 0.0166 1.0000 Uani .
N1 N 0.2427(2) 0.14358(17) 0.30819(16) 0.0217 1.0000 Uani .
N2 N 0.1120(3) -0.09902(17) 0.31267(16) 0.0230 1.0000 Uani .
N3 N -0.1244(2) 0.10460(17) 0.18304(16) 0.0228 1.0000 Uani .
C1 C 0.3980(3) 0.24660(18) 0.35655(18) 0.0190 1.0000 Uani .
C2 C 0.5014(3) 0.28360(19) 0.46549(18) 0.0204 1.0000 Uani .
C3 C 0.6576(3) 0.3892(2) 0.51454(19) 0.0242 1.0000 Uani .
C4 C 0.7136(3) 0.4616(2) 0.4583(2) 0.0257 1.0000 Uani .
C5 C 0.6146(3) 0.42616(19) 0.3514(2) 0.0236 1.0000 Uani .
C6 C 0.4613(3) 0.31910(19) 0.29918(18) 0.0205 1.0000 Uani .
C7 C -0.0380(4) -0.2182(2) 0.2756(2) 0.0353 1.0000 Uani .
C8 C 0.2967(3) -0.1192(2) 0.2838(2) 0.0335 1.0000 Uani .
C9 C -0.3259(3) 0.0309(3) 0.1322(2) 0.0388 1.0000 Uani .
C10 C -0.1112(4) 0.2334(2) 0.2589(2) 0.0321 1.0000 Uani .
Cl1 Cl 0.02846(9) -0.11429(5) 0.06822(5) 0.0305 1.0000 Uani .
Cl2 Cl -0.16605(8) 0.05330(6) 0.39934(5) 0.0298 1.0000 Uani .
Cl3 Cl 0.42852(8) 0.19431(5) 0.53476(5) 0.0291 1.0000 Uani .
Cl4 Cl 0.78693(9) 0.43322(6) 0.64620(5) 0.0360 1.0000 Uani .
Cl5 Cl 0.68878(9) 0.51610(6) 0.28248(6) 0.0364 1.0000 Uani .
Cl6 Cl 0.34607(8) 0.27055(5) 0.16239(5) 0.0285 1.0000 Uani .
H1 H 0.1255 -0.05851 0.38769 0.0284 1.0000 Uiso .
H2 H -0.0632 0.10313 0.12584 0.0289 1.0000 Uiso .
H41 H 0.8244 0.5386 0.4949 0.0279 1.0000 Uiso .
H71 H -0.1622 -0.2040 0.2953 0.0433 1.0000 Uiso .
H72 H -0.0032 -0.2625 0.3164 0.0433 1.0000 Uiso .
H73 H -0.0500 -0.2686 0.1901 0.0433 1.0000 Uiso .
H81 H 0.3975 -0.0384 0.3090 0.0433 1.0000 Uiso .
H82 H 0.3320 -0.1634 0.3246 0.0433 1.0000 Uiso .
H83 H 0.2852 -0.1694 0.1983 0.0433 1.0000 Uiso .
H91 H -0.3338 -0.0561 0.0811 0.0449 1.0000 Uiso .
H92 H -0.4030 0.0343 0.1957 0.0449 1.0000 Uiso .
H93 H -0.3766 0.0646 0.0856 0.0449 1.0000 Uiso .
H101 H 0.0250 0.2826 0.2929 0.0414 1.0000 Uiso .
H102 H -0.1880 0.2372 0.3226 0.0414 1.0000 Uiso .
H103 H -0.1616 0.2675 0.2125 0.0414 1.0000 Uiso .
C11 C -0.0390(12) 0.4258(7) 0.0496(7) 0.0584(18) 0.5000 Uiso .
C12 C 0.1325(13) 0.4994(11) 0.0446(11) 0.093(3) 0.5000 Uiso .
C13 C 0.1293(13) 0.5718(9) -0.013(1) 0.083(3) 0.5000 Uiso .
C14 C -0.0484(11) 0.5608(6) -0.0595(6) 0.0498(15) 0.5000 Uiso .
C15 C -0.2146(13) 0.4863(11) -0.0568(11) 0.101(4) 0.5000 Uiso .
C16 C -0.2119(13) 0.4233(12) 0.0034(12) 0.112(4) 0.5000 Uiso .
H111 H -0.0395 0.3720 0.0873 0.0704 0.5000 Uiso .
H121 H 0.2552 0.5021 0.0805 0.1116 0.5000 Uiso .
H131 H 0.2490 0.6276 -0.019 0.0999 0.5000 Uiso .
H141 H -0.0529 0.6129 -0.0985 0.0597 0.5000 Uiso .
H151 H -0.3367 0.4778 -0.0984 0.1209 0.5000 Uiso .
H161 H -0.3343 0.3749 0.0153 0.1364 0.5000 Uiso .

loop_
_atom_site_aniso_label
_atom_site_aniso_U_11
_atom_site_aniso_U_22
_atom_site_aniso_U_33
_atom_site_aniso_U_23
_atom_site_aniso_U_13
_atom_site_aniso_U_12
Ti1 0.01670(15) 0.01784(16) 0.01440(16) 0.00844(13) 0.00084(12) 0.00246(13)
N1 0.0202(8) 0.0231(9) 0.0230(9) 0.0129(7) 0.0020(7) 0.0046(7)
N2 0.0271(9) 0.0242(9) 0.0196(8) 0.0130(7) 0.0023(7) 0.0056(7)
N3 0.0220(8) 0.0298(9) 0.0205(8) 0.0134(8) 0.0043(7) 0.0104(7)
C1 0.0158(8) 0.0166(9) 0.022(1) 0.0072(8) 0.0025(7) 0.0040(7)
C2 0.0209(9) 0.022(1) 0.0200(9) 0.0098(8) 0.0043(8) 0.0086(8)
C3 0.0195(9) 0.023(1) 0.022(1) 0.0040(8) -0.0010(8) 0.0070(8)
C4 0.0179(9) 0.019(1) 0.0323(12) 0.0071(9) 0.0017(8) 0.0030(8)
C5 0.0206(9) 0.020(1) 0.0317(11) 0.0130(9) 0.0070(8) 0.0060(8)
C6 0.0199(9) 0.021(1) 0.022(1) 0.0101(8) 0.0034(7) 0.0065(8)
C7 0.0386(13) 0.0273(12) 0.0424(14) 0.0224(11) 0.0082(11) 0.003(1)
C8 0.0296(12) 0.0390(13) 0.0396(13) 0.0219(11) 0.004(1) 0.016(1)
C9 0.0257(11) 0.0485(16) 0.0381(14) 0.0183(12) -0.007(1) 0.0086(11)
C10 0.0381(12) 0.0303(12) 0.0351(13) 0.016(1) 0.012(1) 0.019(1)
Cl1 0.0503(3) 0.0269(3) 0.0166(2) 0.0092(2) 0.0045(2) 0.0166(2)
Cl2 0.0282(3) 0.0445(3) 0.0242(3) 0.0204(2) 0.0101(2) 0.0141(2)
Cl3 0.0315(3) 0.0323(3) 0.0256(3) 0.0178(2) 0.0000(2) 0.0053(2)
Cl4 0.0314(3) 0.0347(3) 0.0289(3) 0.0074(2) -0.0104(2) 0.0040(2)
Cl5 0.0332(3) 0.0303(3) 0.0503(4) 0.0272(3) 0.0082(3) 0.0016(2)
Cl6 0.0317(3) 0.0297(3) 0.0241(3) 0.0156(2) 0.0008(2) 0.0043(2)

loop_
_geom_bond_atom_site_label_1
_geom_bond_site_symmetry_1
_geom_bond_atom_site_label_2
_geom_bond_site_symmetry_2
_geom_bond_distance
_geom_bond_publ_flag
Ti1 . N1 . 1.7079(18) yes
Ti1 . N2 . 2.1894(18) yes
Ti1 . N3 . 2.1992(18) yes
Ti1 . Cl1 . 2.3293(6) yes
Ti1 . Cl2 . 2.3319(6) yes
N1 . C1 . 1.367(3) yes
N2 . C7 . 1.480(3) yes
N2 . C8 . 1.483(3) yes
N2 . H1 . 0.870 yes
N3 . C9 . 1.483(3) yes
N3 . C10 . 1.479(3) yes
N3 . H2 . 0.870 yes
C1 . C2 . 1.413(3) yes
C1 . C6 . 1.411(3) yes
C2 . C3 . 1.388(3) yes
C2 . Cl3 . 1.718(2) yes
C3 . C4 . 1.391(3) yes
C3 . Cl4 . 1.724(2) yes
C4 . C5 . 1.382(3) yes
C5 . C6 . 1.389(3) yes
C5 . Cl5 . 1.721(2) yes
C6 . Cl6 . 1.724(2) yes
Cl1 . H2 2_555 2.5922 yes
Cl2 . H1 2_556 2.7428 yes
Ti1 . Ti1 2_555 6.4527(7) yes
Ti1 . Ti1 2_556 6.5720(7) yes
C3 . C5 2_666 3.436(3) yes
C11 . C12 . 1.374(8) yes
C11 . C16 . 1.390(8) yes
C12 . C13 . 1.415(8) yes
C13 . C14 . 1.385(8) yes
C14 . C15 . 1.341(8) yes
C15 . C16 . 1.343(8) yes
